data_9005035
loop_
_publ_author_name
'Merlino, S.'
'Perchiazzi, N.'
'Khomyakov, A. P.'
'Pushcharovsky, D. Y.'
'Kulikova, I. M.'
'Kuzmin, V. I.'

_publ_section_title
;
 Burpalite, a new mineral from Burpalinskii massif, North Transbajkal, USSR:
 its crystal structure and OD character
;
_journal_name_full 'European Journal of Mineralogy'
_journal_page_first 177
_journal_page_last 185
_journal_paper_doi 10.1127/ejm/2/2/0177
_journal_volume 2
_journal_year 1990
_chemical_compound_source 'Burpalinskii massif, North Transbajkal, USSR'
_chemical_formula_sum 'Ca F2 Na2 O7 Si2 Zr'
_chemical_name_mineral Burpalite
_space_group_IT_number 14
_symmetry_space_group_name_Hall '-P 2yab'
_symmetry_space_group_name_H-M 'P 1 21/a 1'
_cell_angle_alpha 90
_cell_angle_beta 90.039
_cell_angle_gamma 90
_cell_length_a 10.1173
_cell_length_b 10.4446
_cell_length_c 7.2555
_cell_formula_units_Z 4
_cell_volume 766.697
_database_code_amcsd 0006380
_exptl_crystal_density_diffrn 3.322
_cod_original_formula_sum 'Na2 Ca Zr Si2 O7 F2'
_cod_database_code 9005035

loop_
_space_group_symop_operation_xyz
x,y,z
1/2+x,1/2-y,z
1/2-x,1/2+y,-z
-x,-y,-z

loop_
_atom_site_aniso_label
_atom_site_aniso_U_11
_atom_site_aniso_U_22
_atom_site_aniso_U_33
_atom_site_aniso_U_12
_atom_site_aniso_U_13
_atom_site_aniso_U_23
Na1 0.01610 0.02160 0.02190 -0.00730 -0.00020 0.00430
Na2 0.01710 0.02040 0.01520 0.00030 0.00010 -0.00320
Ca 0.01780 0.01550 0.01560 -0.00520 0.00060 0.00010
Zr 0.01480 0.01700 0.01410 0.00140 -0.00070 -0.00020
Si1 0.01240 0.01060 0.01770 0.00130 -0.00080 0.00010
Si2 0.00930 0.01130 0.01890 -0.00150 -0.00020 0.00050
O1 0.06390 0.04980 0.00910 0.01310 0.00380 0.00040
O2 0.01800 0.01580 0.03850 -0.00560 0.00860 -0.00520
O3 0.02040 0.02420 0.04050 -0.00350 -0.00100 -0.01170
O4 0.01750 0.02120 0.04690 0.00220 0.00250 0.00090
O5 0.01320 0.03630 0.04490 0.00550 0.00110 -0.00320
O6 0.01880 0.01740 0.01830 0.00370 0.00500 -0.00400
O7 0.03130 0.00900 0.03510 0.00480 -0.00710 0.00170
F1 0.03040 0.01800 0.03060 0.00380 -0.00050 -0.00210
F2 0.01720 0.01320 0.03510 0.00610 0.00060 0.00030

loop_
_atom_site_label
_atom_site_fract_x
_atom_site_fract_y
_atom_site_fract_z
_atom_site_U_iso_or_equiv
Na1 0.37690 -0.07430 -0.12310 0.01988
Na2 0.37440 -0.07080 0.37590 0.01760
Ca 0.10520 -0.19990 0.12600 0.01634
Zr 0.10700 -0.19970 0.62470 0.01532
Si1 0.16710 0.12040 -0.34790 0.01355
Si2 0.17020 0.12150 0.09950 0.01317
O1 0.16810 0.14680 -0.12060 0.04091
O2 0.26580 0.23160 0.58300 0.02406
O3 0.26600 0.23910 0.16520 0.02837
O4 0.01890 0.14990 0.59090 0.02850
O5 0.01710 0.14690 0.15840 0.03154
O6 0.21480 -0.02610 0.61580 0.01811
O7 0.22430 -0.01730 0.13810 0.02508
F1 0.48940 0.11100 -0.12720 0.02634
F2 0.48370 0.12030 0.37450 0.02178

loop_
_cod_related_entry_id
_cod_related_entry_database
_cod_related_entry_code
1 AMCSD 0006380
